data_7117085
loop_
_publ_author_name
'Takayuki Tanaka'
'Atsuhiro Osuka'

_publ_section_title
;
 Tetracoordinate silicon complexes of 1,2-bis(indol-2-yl)benzene as
 blue-emitting dyes in the solid state
;
_journal_name_full Chem.Commun.
_journal_page_first 8123
_journal_paper_doi 10.1039/C5cc01625H
_journal_volume 51
_journal_year 2015
_chemical_formula_moiety 'C26 H24 N2 Si'
_chemical_formula_sum 'C26 H24 N2 Si'
_chemical_formula_weight 392.56
_chemical_name_systematic '1,2-bis(indol-2-yl)benzene diethylsilyl complex'
_space_group_IT_number 14
_symmetry_cell_setting monoclinic
_symmetry_Int_Tables_number 14
_symmetry_space_group_name_Hall '-P 2yab'
_symmetry_space_group_name_H-M 'P 1 21/a 1'
_atom_sites_solution_hydrogens geom
_atom_sites_solution_primary direct
_atom_sites_solution_secondary difmap
_audit_creation_method SHELXL-97
_audit_update_record
;
2015-02-21 deposited with the CCDC.
2015-04-14 downloaded from the CCDC.
;
_cell_angle_alpha 90.00
_cell_angle_beta 102.1861(10)
_cell_angle_gamma 90.00
_cell_formula_units_Z 4
_cell_length_a 14.1331(3)
_cell_length_b 7.81440(10)
_cell_length_c 18.4958(3)
_cell_measurement_reflns_used 14936
_cell_measurement_temperature 93(2)
_cell_measurement_theta_max 68.21
_cell_measurement_theta_min 3.2
_cell_volume 1996.68(6)
_computing_structure_refinement 'SHELXL-97 (Sheldrick, 1997)'
_computing_structure_solution 'SHELXS-97 (Sheldrick, 1990)'
_diffrn_ambient_temperature 93(2)
_diffrn_detector_area_resol_mean 10.00
_diffrn_measured_fraction_theta_full 0.997
_diffrn_measured_fraction_theta_max 0.997
_diffrn_measurement_device_type 'Rigaku RAXIS-RAPID'
_diffrn_measurement_method \w
_diffrn_radiation_monochromator graphite
_diffrn_radiation_source 'fine-focus sealed tube'
_diffrn_radiation_type CuK\a
_diffrn_radiation_wavelength 1.54187
_diffrn_reflns_av_R_equivalents 0.0416
_diffrn_reflns_av_sigmaI/netI 0.0365
_diffrn_reflns_limit_h_max 16
_diffrn_reflns_limit_h_min -16
_diffrn_reflns_limit_k_max 9
_diffrn_reflns_limit_k_min -9
_diffrn_reflns_limit_l_max 22
_diffrn_reflns_limit_l_min -21
_diffrn_reflns_number 21399
_diffrn_reflns_theta_full 68.25
_diffrn_reflns_theta_max 68.25
_diffrn_reflns_theta_min 4.89
_exptl_absorpt_coefficient_mu 1.136
_exptl_absorpt_correction_T_max 0.8949
_exptl_absorpt_correction_T_min 0.7269
_exptl_absorpt_correction_type multi-scan
_exptl_absorpt_process_details
;Higashi, T. (1995). 
 Program for Absorption Correction.
 Rigaku Corporation, Tokyo, Japan.
;
_exptl_crystal_colour colorless
_exptl_crystal_density_diffrn 1.306
_exptl_crystal_density_method 'not measured'
_exptl_crystal_description prism
_exptl_crystal_F_000 832
_exptl_crystal_recrystallization_method 'Vapour Deposition'
_exptl_crystal_size_max 0.30
_exptl_crystal_size_mid 0.20
_exptl_crystal_size_min 0.10
_refine_diff_density_max 0.242
_refine_diff_density_min -0.364
_refine_diff_density_rms 0.053
_refine_ls_extinction_method none
_refine_ls_goodness_of_fit_ref 1.073
_refine_ls_hydrogen_treatment constr
_refine_ls_matrix_type full
_refine_ls_number_parameters 264
_refine_ls_number_reflns 3653
_refine_ls_number_restraints 0
_refine_ls_restrained_S_all 1.073
_refine_ls_R_factor_all 0.0592
_refine_ls_R_factor_gt 0.0461
_refine_ls_shift/su_max 0.000
_refine_ls_shift/su_mean 0.000
_refine_ls_structure_factor_coef Fsqd
_refine_ls_weighting_details 'calc w=1/[\s^2^(Fo^2^)+(0.0392P)^2^+1.6556P] where P=(Fo^2^+2Fc^2^)/3'
_refine_ls_weighting_scheme calc
_refine_ls_wR_factor_gt 0.1035
_refine_ls_wR_factor_ref 0.1126
_reflns_number_gt 2941
_reflns_number_total 3653
_reflns_threshold_expression >2sigma(I)
_cod_data_source_file c5cc01625h3.cif
_cod_data_source_block 30826ta
_cod_original_sg_symbol_H-M 'P 21/a'
_cod_database_code 7117085

loop_
_symmetry_equiv_pos_as_xyz
'x, y, z'
'-x+1/2, y+1/2, -z'
'-x, -y, -z'
'x-1/2, -y-1/2, z'

loop_
_atom_site_label
_atom_site_type_symbol
_atom_site_fract_x
_atom_site_fract_y
_atom_site_fract_z
_atom_site_U_iso_or_equiv
_atom_site_adp_type
_atom_site_occupancy
_atom_site_symmetry_multiplicity
_atom_site_calc_flag
_atom_site_refinement_flags
_atom_site_disorder_assembly
_atom_site_disorder_group
Si1 Si 0.77104(4) 0.58457(8) 0.23250(3) 0.02359(16) Uani 1 1 d . . .
N1 N 0.78601(12) 0.4102(2) 0.17544(9) 0.0236(4) Uani 1 1 d . . .
N2 N 0.79119(12) 0.4921(2) 0.32129(9) 0.0239(4) Uani 1 1 d . . .
C4 C 0.88006(14) 0.4140(3) 0.35293(11) 0.0239(5) Uani 1 1 d . . .
C5 C 0.87344(14) 0.3160(3) 0.18702(11) 0.0251(5) Uani 1 1 d . . .
C6 C 0.74053(15) 0.3437(3) 0.49418(12) 0.0287(5) Uani 1 1 d . . .
H1 H 0.7754 0.2838 0.5361 0.034 Uiso 1 1 calc R . .
C7 C 0.59414(15) 0.4788(3) 0.42853(11) 0.0296(5) Uani 1 1 d . . .
H2 H 0.5289 0.5106 0.4272 0.036 Uiso 1 1 calc R . .
C8 C 0.87782(15) 0.3501(3) 0.42101(11) 0.0270(5) Uani 1 1 d . . .
H3 H 0.9292 0.2926 0.4533 0.032 Uiso 1 1 calc R . .
C9 C 0.86634(15) 0.1877(3) 0.13632(11) 0.0282(5) Uani 1 1 d . . .
H4 H 0.9156 0.1076 0.1326 0.034 Uiso 1 1 calc R . .
C10 C 0.86467(15) 0.7496(3) 0.22805(11) 0.0269(5) Uani 1 1 d . . .
H5 H 0.9266 0.6919 0.2264 0.032 Uiso 1 1 calc R . .
H6 H 0.8447 0.8163 0.1819 0.032 Uiso 1 1 calc R . .
C11 C 0.96431(15) 0.4082(3) 0.31721(11) 0.0244(5) Uani 1 1 d . . .
C12 C 0.78452(15) 0.3849(3) 0.43518(11) 0.0250(5) Uani 1 1 d . . .
C13 C 1.14017(15) 0.4246(3) 0.33901(12) 0.0288(5) Uani 1 1 d . . .
H7 H 1.2005 0.4468 0.3716 0.035 Uiso 1 1 calc R . .
C14 C 1.04915(15) 0.3458(3) 0.21967(12) 0.0280(5) Uani 1 1 d . . .
H8 H 1.0479 0.3149 0.1698 0.034 Uiso 1 1 calc R . .
C15 C 0.77202(15) 0.1946(3) 0.08985(11) 0.0265(5) Uani 1 1 d . . .
C16 C 0.64940(15) 0.6830(3) 0.20679(11) 0.0272(5) Uani 1 1 d . . .
H9 H 0.6000 0.5912 0.1986 0.033 Uiso 1 1 calc R . .
H10 H 0.6383 0.7544 0.2485 0.033 Uiso 1 1 calc R . .
C17 C 0.64576(15) 0.3917(3) 0.49010(11) 0.0305(5) Uani 1 1 d . . .
H11 H 0.6152 0.3650 0.5298 0.037 Uiso 1 1 calc R . .
C18 C 1.13723(15) 0.3748(3) 0.26661(12) 0.0287(5) Uani 1 1 d . . .
H12 H 1.1956 0.3608 0.2495 0.034 Uiso 1 1 calc R . .
C19 C 0.72305(15) 0.3331(3) 0.11499(10) 0.0243(5) Uani 1 1 d . . .
C20 C 0.63552(15) 0.5204(3) 0.36924(11) 0.0267(5) Uani 1 1 d . . .
H13 H 0.5998 0.5796 0.3274 0.032 Uiso 1 1 calc R . .
C21 C 0.73150(14) 0.4722(3) 0.37313(11) 0.0242(5) Uani 1 1 d . . .
C22 C 0.72525(16) 0.0968(3) 0.02941(12) 0.0317(5) Uani 1 1 d . . .
H14 H 0.7576 0.0038 0.0121 0.038 Uiso 1 1 calc R . .
C23 C 0.96105(14) 0.3603(3) 0.24307(11) 0.0249(5) Uani 1 1 d . . .
C24 C 1.05477(15) 0.4418(3) 0.36339(11) 0.0272(5) Uani 1 1 d . . .
H15 H 1.0573 0.4773 0.4129 0.033 Uiso 1 1 calc R . .
C25 C 0.63142(17) 0.1374(3) -0.00464(12) 0.0357(6) Uani 1 1 d . . .
H16 H 0.5991 0.0722 -0.0458 0.043 Uiso 1 1 calc R . .
C26 C 0.58345(16) 0.2739(3) 0.02102(11) 0.0321(5) Uani 1 1 d . . .
H17 H 0.5187 0.2994 -0.0030 0.039 Uiso 1 1 calc R . .
C27 C 0.62799(15) 0.3725(3) 0.08046(11) 0.0278(5) Uani 1 1 d . . .
H18 H 0.5947 0.4649 0.0974 0.033 Uiso 1 1 calc R . .
C1 C 0.88061(16) 0.8721(3) 0.29413(13) 0.0346(5) Uani 1 1 d . . .
H19 H 0.8180 0.9152 0.3010 0.052 Uiso 1 1 calc R . .
H20 H 0.9210 0.9682 0.2849 0.052 Uiso 1 1 calc R . .
H21 H 0.9131 0.8111 0.3388 0.052 Uiso 1 1 calc R . .
C32 C 0.63607(16) 0.7949(3) 0.13654(11) 0.0326(5) Uani 1 1 d . . .
H22 H 0.6771 0.8969 0.1469 0.049 Uiso 1 1 calc R . .
H23 H 0.5681 0.8297 0.1216 0.049 Uiso 1 1 calc R . .
H24 H 0.6546 0.7292 0.0966 0.049 Uiso 1 1 calc R . .

loop_
_atom_site_aniso_label
_atom_site_aniso_U_11
_atom_site_aniso_U_22
_atom_site_aniso_U_33
_atom_site_aniso_U_23
_atom_site_aniso_U_13
_atom_site_aniso_U_12
Si1 0.0232(3) 0.0257(3) 0.0214(3) -0.0001(2) 0.0037(2) 0.0005(2)
N1 0.0217(9) 0.0262(10) 0.0228(8) -0.0006(7) 0.0047(7) 0.0002(7)
N2 0.0207(8) 0.0292(10) 0.0219(8) -0.0010(7) 0.0048(6) 0.0010(7)
C4 0.0223(10) 0.0265(12) 0.0223(10) -0.0012(8) 0.0032(8) 0.0003(9)
C5 0.0223(10) 0.0290(12) 0.0243(10) 0.0009(9) 0.0056(8) 0.0008(9)
C6 0.0282(11) 0.0336(13) 0.0242(10) 0.0005(9) 0.0050(8) -0.0027(10)
C7 0.0249(11) 0.0368(14) 0.0276(11) -0.0006(10) 0.0064(9) 0.0028(10)
C8 0.0215(10) 0.0326(13) 0.0261(10) 0.0005(9) 0.0032(8) 0.0034(9)
C9 0.0288(11) 0.0303(13) 0.0263(11) -0.0016(9) 0.0077(9) 0.0022(10)
C10 0.0279(11) 0.0267(12) 0.0254(10) 0.0015(9) 0.0039(8) 0.0001(9)
C11 0.0257(11) 0.0242(12) 0.0232(10) 0.0029(9) 0.0044(8) 0.0019(9)
C12 0.0244(10) 0.0283(12) 0.0212(10) -0.0010(9) 0.0021(8) -0.0011(9)
C13 0.0225(11) 0.0291(13) 0.0337(12) 0.0047(10) 0.0034(9) 0.0007(9)
C14 0.0289(11) 0.0269(12) 0.0293(11) 0.0021(9) 0.0087(9) 0.0024(9)
C15 0.0309(11) 0.0270(12) 0.0227(10) -0.0005(9) 0.0080(8) -0.0036(9)
C16 0.0282(11) 0.0284(12) 0.0238(10) -0.0017(9) 0.0025(8) 0.0015(9)
C17 0.0297(11) 0.0387(14) 0.0252(11) -0.0003(10) 0.0107(9) -0.0018(10)
C18 0.0253(11) 0.0295(13) 0.0338(12) 0.0040(10) 0.0115(9) 0.0038(9)
C19 0.0267(11) 0.0272(12) 0.0197(10) -0.0010(9) 0.0065(8) -0.0035(9)
C20 0.0246(11) 0.0290(13) 0.0264(10) -0.0008(9) 0.0048(8) 0.0022(9)
C21 0.0245(10) 0.0264(12) 0.0220(10) -0.0028(9) 0.0057(8) -0.0011(9)
C22 0.0365(13) 0.0323(14) 0.0269(11) -0.0056(10) 0.0083(9) -0.0016(10)
C23 0.0237(11) 0.0246(12) 0.0259(10) 0.0023(9) 0.0043(8) 0.0019(9)
C24 0.0262(11) 0.0303(13) 0.0244(10) 0.0022(9) 0.0036(8) 0.0030(9)
C25 0.0402(13) 0.0408(15) 0.0252(11) -0.0069(10) 0.0052(10) -0.0075(11)
C26 0.0297(11) 0.0387(14) 0.0263(11) 0.0005(10) 0.0025(9) -0.0030(10)
C27 0.0272(11) 0.0310(13) 0.0252(10) -0.0005(9) 0.0056(8) -0.0017(9)
C1 0.0286(12) 0.0366(14) 0.0380(13) -0.0092(11) 0.0057(10) -0.0036(10)
C32 0.0354(12) 0.0323(14) 0.0281(11) 0.0007(10) 0.0024(9) 0.0047(10)

loop_
_atom_type_symbol
_atom_type_description
_atom_type_scat_dispersion_real
_atom_type_scat_dispersion_imag
_atom_type_scat_source
C C 0.0181 0.0091 'International Tables Vol C Tables 4.2.6.8 and 6.1.1.4'
H H 0.0000 0.0000 'International Tables Vol C Tables 4.2.6.8 and 6.1.1.4'
N N 0.0311 0.0180 'International Tables Vol C Tables 4.2.6.8 and 6.1.1.4'
Si Si 0.2541 0.3302 'International Tables Vol C Tables 4.2.6.8 and 6.1.1.4'

loop_
_geom_angle_atom_site_label_1
_geom_angle_atom_site_label_2
_geom_angle_atom_site_label_3
_geom_angle
_geom_angle_site_symmetry_1
_geom_angle_site_symmetry_3
N2 Si1 N1 102.99(8) . .
N2 Si1 C16 111.62(9) . .
N1 Si1 C16 112.93(9) . .
N2 Si1 C10 110.41(9) . .
N1 Si1 C10 109.43(9) . .
C16 Si1 C10 109.32(10) . .
C19 N1 C5 106.40(17) . .
C19 N1 Si1 132.07(14) . .
C5 N1 Si1 121.51(13) . .
C4 N2 C21 106.16(16) . .
C4 N2 Si1 121.32(13) . .
C21 N2 Si1 132.50(14) . .
C8 C4 N2 110.53(17) . .
C8 C4 C11 125.45(19) . .
N2 C4 C11 124.00(17) . .
C9 C5 N1 110.10(18) . .
C9 C5 C23 125.77(19) . .
N1 C5 C23 124.00(19) . .
C17 C6 C12 118.7(2) . .
C17 C6 H1 120.6 . .
C12 C6 H1 120.6 . .
C20 C7 C17 121.7(2) . .
C20 C7 H2 119.1 . .
C17 C7 H2 119.1 . .
C4 C8 C12 107.66(18) . .
C4 C8 H3 126.2 . .
C12 C8 H3 126.2 . .
C5 C9 C15 108.10(19) . .
C5 C9 H4 126.0 . .
C15 C9 H4 126.0 . .
C1 C10 Si1 112.58(15) . .
C1 C10 H5 109.1 . .
Si1 C10 H5 109.1 . .
C1 C10 H6 109.1 . .
Si1 C10 H6 109.1 . .
H5 C10 H6 107.8 . .
C24 C11 C23 118.61(18) . .
C24 C11 C4 115.97(17) . .
C23 C11 C4 125.26(18) . .
C6 C12 C21 119.90(19) . .
C6 C12 C8 132.8(2) . .
C21 C12 C8 107.27(18) . .
C24 C13 C18 119.5(2) . .
C24 C13 H7 120.3 . .
C18 C13 H7 120.3 . .
C18 C14 C23 122.2(2) . .
C18 C14 H8 118.9 . .
C23 C14 H8 118.9 . .
C22 C15 C19 119.9(2) . .
C22 C15 C9 133.2(2) . .
C19 C15 C9 106.90(18) . .
C32 C16 Si1 113.15(15) . .
C32 C16 H9 108.9 . .
Si1 C16 H9 108.9 . .
C32 C16 H10 108.9 . .
Si1 C16 H10 108.9 . .
H9 C16 H10 107.8 . .
C6 C17 C7 120.9(2) . .
C6 C17 H11 119.6 . .
C7 C17 H11 119.6 . .
C14 C18 C13 119.57(19) . .
C14 C18 H12 120.2 . .
C13 C18 H12 120.2 . .
C27 C19 N1 130.9(2) . .
C27 C19 C15 120.61(19) . .
N1 C19 C15 108.49(18) . .
C7 C20 C21 117.7(2) . .
C7 C20 H13 121.2 . .
C21 C20 H13 121.2 . .
C20 C21 C12 121.17(19) . .
C20 C21 N2 130.44(19) . .
C12 C21 N2 108.37(17) . .
C25 C22 C15 119.1(2) . .
C25 C22 H14 120.5 . .
C15 C22 H14 120.5 . .
C14 C23 C11 118.07(19) . .
C14 C23 C5 115.47(18) . .
C11 C23 C5 126.41(18) . .
C13 C24 C11 122.0(2) . .
C13 C24 H15 119.0 . .
C11 C24 H15 119.0 . .
C22 C25 C26 120.5(2) . .
C22 C25 H16 119.7 . .
C26 C25 H16 119.7 . .
C27 C26 C25 121.5(2) . .
C27 C26 H17 119.2 . .
C25 C26 H17 119.2 . .
C26 C27 C19 118.3(2) . .
C26 C27 H18 120.8 . .
C19 C27 H18 120.8 . .
C10 C1 H19 109.5 . .
C10 C1 H20 109.5 . .
H19 C1 H20 109.5 . .
C10 C1 H21 109.5 . .
H19 C1 H21 109.5 . .
H20 C1 H21 109.5 . .
C16 C32 H22 109.5 . .
C16 C32 H23 109.5 . .
H22 C32 H23 109.5 . .
C16 C32 H24 109.5 . .
H22 C32 H24 109.5 . .
H23 C32 H24 109.5 . .

loop_
_geom_bond_atom_site_label_1
_geom_bond_atom_site_label_2
_geom_bond_distance
_geom_bond_site_symmetry_2
Si1 N2 1.7614(17) .
Si1 N1 1.7632(18) .
Si1 C16 1.852(2) .
Si1 C10 1.862(2) .
N1 C19 1.409(2) .
N1 C5 1.415(3) .
N2 C4 1.408(3) .
N2 C21 1.413(2) .
C4 C8 1.361(3) .
C4 C11 1.479(3) .
C5 C9 1.362(3) .
C5 C23 1.479(3) .
C6 C17 1.378(3) .
C6 C12 1.403(3) .
C6 H1 0.9500 .
C7 C20 1.386(3) .
C7 C17 1.394(3) .
C7 H2 0.9500 .
C8 C12 1.424(3) .
C8 H3 0.9500 .
C9 C15 1.427(3) .
C9 H4 0.9500 .
C10 C1 1.531(3) .
C10 H5 0.9900 .
C10 H6 0.9900 .
C11 C24 1.404(3) .
C11 C23 1.413(3) .
C12 C21 1.408(3) .
C13 C24 1.381(3) .
C13 C18 1.387(3) .
C13 H7 0.9500 .
C14 C18 1.378(3) .
C14 C23 1.406(3) .
C14 H8 0.9500 .
C15 C22 1.399(3) .
C15 C19 1.415(3) .
C16 C32 1.544(3) .
C16 H9 0.9900 .
C16 H10 0.9900 .
C17 H11 0.9500 .
C18 H12 0.9500 .
C19 C27 1.395(3) .
C20 C21 1.395(3) .
C20 H13 0.9500 .
C22 C25 1.380(3) .
C22 H14 0.9500 .
C24 H15 0.9500 .
C25 C26 1.399(3) .
C25 H16 0.9500 .
C26 C27 1.381(3) .
C26 H17 0.9500 .
C27 H18 0.9500 .
C1 H19 0.9800 .
C1 H20 0.9800 .
C1 H21 0.9800 .
C32 H22 0.9800 .
C32 H23 0.9800 .
C32 H24 0.9800 .

loop_
_geom_torsion_atom_site_label_1
_geom_torsion_atom_site_label_2
_geom_torsion_atom_site_label_3
_geom_torsion_atom_site_label_4
_geom_torsion
_geom_torsion_site_symmetry_1
_geom_torsion_site_symmetry_2
_geom_torsion_site_symmetry_3
_geom_torsion_site_symmetry_4
N2 Si1 N1 C19 120.24(18) . . . .
C16 Si1 N1 C19 -0.3(2) . . . .
C10 Si1 N1 C19 -122.32(19) . . . .
N2 Si1 N1 C5 -58.32(17) . . . .
C16 Si1 N1 C5 -178.87(15) . . . .
C10 Si1 N1 C5 59.12(18) . . . .
N1 Si1 N2 C4 60.31(17) . . . .
C16 Si1 N2 C4 -178.26(16) . . . .
C10 Si1 N2 C4 -56.44(19) . . . .
N1 Si1 N2 C21 -117.7(2) . . . .
C16 Si1 N2 C21 3.8(2) . . . .
C10 Si1 N2 C21 125.6(2) . . . .
C21 N2 C4 C8 -0.7(2) . . . .
Si1 N2 C4 C8 -179.14(15) . . . .
C21 N2 C4 C11 -178.98(19) . . . .
Si1 N2 C4 C11 2.6(3) . . . .
C19 N1 C5 C9 0.6(2) . . . .
Si1 N1 C5 C9 179.44(14) . . . .
C19 N1 C5 C23 176.65(19) . . . .
Si1 N1 C5 C23 -4.5(3) . . . .
N2 C4 C8 C12 0.5(3) . . . .
C11 C4 C8 C12 178.8(2) . . . .
N1 C5 C9 C15 -0.4(2) . . . .
C23 C5 C9 C15 -176.40(19) . . . .
N2 Si1 C10 C1 -47.08(18) . . . .
N1 Si1 C10 C1 -159.76(15) . . . .
C16 Si1 C10 C1 76.08(17) . . . .
C8 C4 C11 C24 -41.1(3) . . . .
N2 C4 C11 C24 137.0(2) . . . .
C8 C4 C11 C23 134.2(2) . . . .
N2 C4 C11 C23 -47.8(3) . . . .
C17 C6 C12 C21 -0.6(3) . . . .
C17 C6 C12 C8 -177.6(2) . . . .
C4 C8 C12 C6 177.1(2) . . . .
C4 C8 C12 C21 -0.2(3) . . . .
C5 C9 C15 C22 179.8(2) . . . .
C5 C9 C15 C19 0.1(2) . . . .
N2 Si1 C16 C32 168.89(15) . . . .
N1 Si1 C16 C32 -75.62(17) . . . .
C10 Si1 C16 C32 46.45(18) . . . .
C12 C6 C17 C7 0.3(3) . . . .
C20 C7 C17 C6 0.1(4) . . . .
C23 C14 C18 C13 -1.8(3) . . . .
C24 C13 C18 C14 1.0(3) . . . .
C5 N1 C19 C27 179.5(2) . . . .
Si1 N1 C19 C27 0.8(3) . . . .
C5 N1 C19 C15 -0.5(2) . . . .
Si1 N1 C19 C15 -179.22(15) . . . .
C22 C15 C19 C27 0.5(3) . . . .
C9 C15 C19 C27 -179.73(19) . . . .
C22 C15 C19 N1 -179.49(19) . . . .
C9 C15 C19 N1 0.3(2) . . . .
C17 C7 C20 C21 -0.2(3) . . . .
C7 C20 C21 C12 -0.2(3) . . . .
C7 C20 C21 N2 177.9(2) . . . .
C6 C12 C21 C20 0.5(3) . . . .
C8 C12 C21 C20 178.2(2) . . . .
C6 C12 C21 N2 -177.94(19) . . . .
C8 C12 C21 N2 -0.3(2) . . . .
C4 N2 C21 C20 -177.7(2) . . . .
Si1 N2 C21 C20 0.5(4) . . . .
C4 N2 C21 C12 0.6(2) . . . .
Si1 N2 C21 C12 178.77(16) . . . .
C19 C15 C22 C25 -0.1(3) . . . .
C9 C15 C22 C25 -179.8(2) . . . .
C18 C14 C23 C11 0.7(3) . . . .
C18 C14 C23 C5 -176.9(2) . . . .
C24 C11 C23 C14 1.1(3) . . . .
C4 C11 C23 C14 -174.0(2) . . . .
C24 C11 C23 C5 178.3(2) . . . .
C4 C11 C23 C5 3.2(4) . . . .
C9 C5 C23 C14 37.5(3) . . . .
N1 C5 C23 C14 -138.0(2) . . . .
C9 C5 C23 C11 -139.8(2) . . . .
N1 C5 C23 C11 44.7(3) . . . .
C18 C13 C24 C11 0.8(3) . . . .
C23 C11 C24 C13 -1.8(3) . . . .
C4 C11 C24 C13 173.7(2) . . . .
C15 C22 C25 C26 -0.3(3) . . . .
C22 C25 C26 C27 0.4(4) . . . .
C25 C26 C27 C19 0.0(3) . . . .
N1 C19 C27 C26 179.6(2) . . . .
C15 C19 C27 C26 -0.4(3) . . . .
